data_7063251
loop_
_publ_author_name
Swati,
'Yadav, Sweta'
'Shahid, Omair'
'Prakash, Jai'

_publ_section_title
;
 Syntheses of a series of BaCu2&#x2212;xAgxSe2 (x = 0 -- 1.0) selenides
 and evaluation of their thermoelectric properties
;
_journal_issue 24
_journal_name_full 'New Journal of Chemistry'
_journal_page_first 11129
_journal_page_last 11139
_journal_paper_doi 10.1039/D4NJ00989D
_journal_volume 48
_journal_year 2024
_chemical_formula_sum 'Ag0.79 Ba Cu1.21 Se2'
_chemical_formula_weight 457.58
_space_group_crystal_system orthorhombic
_space_group_IT_number 62
_space_group_name_Hall '-P 2ac 2n'
_space_group_name_H-M_alt 'P n m a'
_audit_creation_method SHELXL-2017/1
_audit_update_record
;
2024-02-13 deposited with the CCDC.	2024-05-20 downloaded from the CCDC.
;
_cell_angle_alpha 90
_cell_angle_beta 90
_cell_angle_gamma 90
_cell_formula_units_Z 4
_cell_length_a 9.9039(10)
_cell_length_b 4.2836(4)
_cell_length_c 11.0348(11)
_cell_measurement_reflns_used 7051
_cell_measurement_temperature 298(2)
_cell_measurement_theta_max 30.3
_cell_measurement_theta_min 3.7
_cell_volume 468.14(8)
_computing_cell_refinement 'Bruker SAINT'
_computing_data_collection 'Bruker APEX2'
_computing_data_reduction 'Bruker SAINT'
_computing_molecular_graphics 'Bruker SHELXTL'
_computing_publication_material 'Bruker SHELXTL'
_computing_structure_refinement 'SHELXL-2017/1 (Sheldrick, 2017)'
_computing_structure_solution 'SHELXT 2014/5 (Sheldrick, 2014)'
_diffrn_ambient_temperature 298(2)
_diffrn_measured_fraction_theta_full 1.000
_diffrn_measured_fraction_theta_max 1.000
_diffrn_measurement_device_type 'Bruker APEX-II CCD'
_diffrn_measurement_method '\f and \w scans'
_diffrn_radiation_type MoK\a
_diffrn_radiation_wavelength 0.71073
_diffrn_reflns_av_R_equivalents 0.0573
_diffrn_reflns_av_unetI/netI 0.0311
_diffrn_reflns_Laue_measured_fraction_full 1.000
_diffrn_reflns_Laue_measured_fraction_max 1.000
_diffrn_reflns_limit_h_max 10
_diffrn_reflns_limit_h_min -14
_diffrn_reflns_limit_k_max 4
_diffrn_reflns_limit_k_min -6
_diffrn_reflns_limit_l_max 15
_diffrn_reflns_limit_l_min -15
_diffrn_reflns_number 7051
_diffrn_reflns_point_group_measured_fraction_full 1.000
_diffrn_reflns_point_group_measured_fraction_max 1.000
_diffrn_reflns_theta_full 25.242
_diffrn_reflns_theta_max 30.566
_diffrn_reflns_theta_min 2.764
_diffrn_source 'micro-focus sealed X-ray tube'
_exptl_absorpt_coefficient_mu 32.380
_exptl_absorpt_correction_T_max 0.7461
_exptl_absorpt_correction_T_min 0.3561
_exptl_absorpt_correction_type multi-scan
_exptl_absorpt_process_details multi-scan
_exptl_crystal_colour Black
_exptl_crystal_density_diffrn 6.492
_exptl_crystal_description Block
_exptl_crystal_F_000 785
_exptl_crystal_size_max 0.064
_exptl_crystal_size_mid 0.050
_exptl_crystal_size_min 0.045
_refine_diff_density_max 1.011
_refine_diff_density_min -1.008
_refine_diff_density_rms 0.213
_refine_ls_extinction_coef 0.00176(15)
_refine_ls_extinction_expression Fc^*^=kFc[1+0.001xFc^2^\l^3^/sin(2\q)]^-1/4^
_refine_ls_extinction_method 'SHELXL-2017/1 (Sheldrick 2017)'
_refine_ls_goodness_of_fit_ref 1.079
_refine_ls_hydrogen_treatment undef
_refine_ls_matrix_type full
_refine_ls_number_parameters 34
_refine_ls_number_reflns 804
_refine_ls_number_restraints 0
_refine_ls_restrained_S_all 1.079
_refine_ls_R_factor_all 0.0289
_refine_ls_R_factor_gt 0.0216
_refine_ls_shift/su_max 0.000
_refine_ls_shift/su_mean 0.000
_refine_ls_structure_factor_coef Fsqd
_refine_ls_weighting_details 'w=1/[\s^2^(Fo^2^)+0.9658P] where P=(Fo^2^+2Fc^2^)/3'
_refine_ls_weighting_scheme calc
_refine_ls_wR_factor_gt 0.0398
_refine_ls_wR_factor_ref 0.0413
_reflns_Friedel_coverage 0.000
_reflns_number_gt 696
_reflns_number_total 804
_reflns_threshold_expression 'I > 2\s(I)'
_cod_data_source_file d4nj00989d2.cif
_cod_data_source_block BaCuAgSe4
_cod_depositor_comments 'Adding full bibliography for 7063250--7063254.cif.'
_cod_database_code 7063251
_shelx_shelxl_version_number 2017/1
_shelx_space_group_comment
;
The symmetry employed for this shelxl refinement is uniquely defined
by the following loop, which should always be used as a source of
symmetry information in preference to the above space-group names.
They are only intended as comments.
;
_exptl_absorpt_special_details SADABS-2016/2

loop_
_space_group_symop_operation_xyz
'x, y, z'
'-x+1/2, -y, z+1/2'
'-x, y+1/2, -z'
'x+1/2, -y+1/2, -z+1/2'
'-x, -y, -z'
'x-1/2, y, -z-1/2'
'x, -y-1/2, z'
'-x-1/2, y-1/2, z-1/2'

loop_
_atom_site_label
_atom_site_type_symbol
_atom_site_fract_x
_atom_site_fract_y
_atom_site_fract_z
_atom_site_U_iso_or_equiv
_atom_site_adp_type
_atom_site_occupancy
_atom_site_site_symmetry_order
_atom_site_calc_flag
_atom_site_refinement_flags_posn
_atom_site_refinement_flags_adp
_atom_site_refinement_flags_occupancy
_atom_site_disorder_assembly
_atom_site_disorder_group
Ba1 Ba 0.24288(3) 0.250000 0.31816(3) 0.01287(10) Uani 1 2 d S T P . .
Ag1 Ag 0.05835(7) 0.250000 0.60222(6) 0.0227(2) Uani 0.233(5) 2 d S T P . .
Cu1 Cu 0.05835(7) 0.250000 0.60222(6) 0.0227(2) Uani 0.767(5) 2 d S T P . .
Ag2 Ag 0.07686(5) 0.250000 0.04590(5) 0.02072(19) Uani 0.562(5) 2 d S T P . .
Cu2 Cu 0.07686(5) 0.250000 0.04590(5) 0.02072(19) Uani 0.438(5) 2 d S T P . .
Se1 Se 0.33630(6) 0.250000 0.03318(5) 0.01647(15) Uani 1 2 d S T P . .
Se2 Se 0.48372(6) 0.250000 0.68034(5) 0.01753(15) Uani 1 2 d S T P . .

loop_
_atom_site_aniso_label
_atom_site_aniso_U_11
_atom_site_aniso_U_22
_atom_site_aniso_U_33
_atom_site_aniso_U_23
_atom_site_aniso_U_13
_atom_site_aniso_U_12
Ba1 0.01624(17) 0.01166(17) 0.01071(17) 0.000 0.00025(12) 0.000
Ag1 0.0237(4) 0.0206(4) 0.0239(4) 0.000 0.0056(3) 0.000
Cu1 0.0237(4) 0.0206(4) 0.0239(4) 0.000 0.0056(3) 0.000
Ag2 0.0185(3) 0.0248(3) 0.0188(3) 0.000 -0.0017(2) 0.000
Cu2 0.0185(3) 0.0248(3) 0.0188(3) 0.000 -0.0017(2) 0.000
Se1 0.0204(3) 0.0182(3) 0.0108(3) 0.000 0.0016(2) 0.000
Se2 0.0170(3) 0.0159(3) 0.0196(3) 0.000 0.0037(2) 0.000

loop_
_atom_type_symbol
_atom_type_description
_atom_type_scat_dispersion_real
_atom_type_scat_dispersion_imag
_atom_type_scat_source
Ag Ag -0.8971 1.1015 'International Tables Vol C Tables 4.2.6.8 and 6.1.1.4'
Ba Ba -0.3244 2.2819 'International Tables Vol C Tables 4.2.6.8 and 6.1.1.4'
Cu Cu 0.3201 1.2651 'International Tables Vol C Tables 4.2.6.8 and 6.1.1.4'
Se Se -0.0929 2.2259 'International Tables Vol C Tables 4.2.6.8 and 6.1.1.4'

loop_
_geom_angle_atom_site_label_1
_geom_angle_atom_site_label_2
_geom_angle_atom_site_label_3
_geom_angle
_geom_angle_site_symmetry_1
_geom_angle_site_symmetry_3
_geom_angle_publ_flag
Se1 Ba1 Se1 139.365(9) . 2_565 ?
Se1 Ba1 Se1 139.365(9) . 2 ?
Se1 Ba1 Se1 81.198(17) 2_565 2 ?
Se1 Ba1 Ag2 45.085(15) . . ?
Se1 Ba1 Ag2 121.201(14) 2_565 . ?
Se1 Ba1 Ag2 121.201(13) 2 . ?
Se1 Ba1 Se2 77.480(14) . 5_666 ?
Se1 Ba1 Se2 77.274(13) 2_565 5_666 ?
Se1 Ba1 Se2 125.953(16) 2 5_666 ?
Ag2 Ba1 Se2 112.378(14) . 5_666 ?
Se1 Ba1 Se2 77.480(14) . 5_656 ?
Se1 Ba1 Se2 125.953(16) 2_565 5_656 ?
Se1 Ba1 Se2 77.274(13) 2 5_656 ?
Ag2 Ba1 Se2 112.378(14) . 5_656 ?
Se2 Ba1 Se2 76.686(16) 5_666 5_656 ?
Se1 Ba1 Se2 76.176(15) . 2_554 ?
Se1 Ba1 Se2 124.472(17) 2_565 2_554 ?
Se1 Ba1 Se2 76.064(14) 2 2_554 ?
Ag2 Ba1 Se2 45.735(10) . 2_554 ?
Se2 Ba1 Se2 153.655(12) 5_666 2_554 ?
Se2 Ba1 Se2 97.295(9) 5_656 2_554 ?
Se1 Ba1 Se2 76.176(15) . 2_564 ?
Se1 Ba1 Se2 76.064(14) 2_565 2_564 ?
Se1 Ba1 Se2 124.472(17) 2 2_564 ?
Ag2 Ba1 Se2 45.735(10) . 2_564 ?
Se2 Ba1 Se2 97.295(9) 5_666 2_564 ?
Se2 Ba1 Se2 153.655(12) 5_656 2_564 ?
Se2 Ba1 Se2 76.621(15) 2_554 2_564 ?
Se1 Ba1 Ag1 166.150(19) . . ?
Se1 Ba1 Ag1 42.028(10) 2_565 . ?
Se1 Ba1 Ag1 42.028(10) 2 . ?
Ag2 Ba1 Ag1 121.065(19) . . ?
Se2 Ba1 Ag1 113.011(15) 5_666 . ?
Se2 Ba1 Ag1 113.011(15) 5_656 . ?
Se2 Ba1 Ag1 93.043(16) 2_554 . ?
Se2 Ba1 Ag1 93.043(16) 2_564 . ?
Se1 Ba1 Ag2 98.001(17) . 6_656 ?
Se1 Ba1 Ag2 85.367(14) 2_565 6_656 ?
Se1 Ba1 Ag2 85.367(14) 2 6_656 ?
Ag2 Ba1 Ag2 143.086(15) . 6_656 ?
Se2 Ba1 Ag2 44.254(10) 5_666 6_656 ?
Se2 Ba1 Ag2 44.254(11) 5_656 6_656 ?
Se2 Ba1 Ag2 140.658(8) 2_554 6_656 ?
Se2 Ba1 Ag2 140.658(8) 2_564 6_656 ?
Ag1 Ba1 Ag2 95.849(17) . 6_656 ?
Se1 Ag1 Se1 117.80(4) 2_565 2 ?
Se1 Ag1 Se2 114.45(2) 2_565 6_557 ?
Se1 Ag1 Se2 114.45(2) 2 6_557 ?
Se1 Ag1 Se1 100.01(2) 2_565 6_556 ?
Se1 Ag1 Se1 100.01(2) 2 6_556 ?
Se2 Ag1 Se1 107.07(3) 6_557 6_556 ?
Se1 Ag1 Ag1 119.40(4) 2_565 5_556 ?
Se1 Ag1 Ag1 52.091(17) 2 5_556 ?
Se2 Ag1 Ag1 123.17(3) 6_557 5_556 ?
Se1 Ag1 Ag1 47.923(19) 6_556 5_556 ?
Se1 Ag1 Ag1 52.091(17) 2_565 5_566 ?
Se1 Ag1 Ag1 119.40(4) 2 5_566 ?
Se2 Ag1 Ag1 123.17(3) 6_557 5_566 ?
Se1 Ag1 Ag1 47.923(19) 6_556 5_566 ?
Ag1 Ag1 Ag1 80.39(3) 5_556 5_566 ?
Se1 Ag1 Ba1 61.757(19) 2_565 . ?
Se1 Ag1 Ba1 61.757(19) 2 . ?
Se2 Ag1 Ba1 166.88(3) 6_557 . ?
Se1 Ag1 Ba1 86.05(2) 6_556 . ?
Ag1 Ag1 Ba1 65.68(2) 5_556 . ?
Ag1 Ag1 Ba1 65.68(2) 5_566 . ?
Se1 Ag1 Ba1 59.129(18) 2_565 2_565 ?
Se1 Ag1 Ba1 117.54(3) 2 2_565 ?
Se2 Ag1 Ba1 63.162(18) 6_557 2_565 ?
Se1 Ag1 Ba1 142.104(12) 6_556 2_565 ?
Ag1 Ag1 Ba1 168.73(3) 5_556 2_565 ?
Ag1 Ag1 Ba1 104.211(13) 5_566 2_565 ?
Ba1 Ag1 Ba1 106.484(16) . 2_565 ?
Se1 Ag1 Ba1 117.54(3) 2_565 2 ?
Se1 Ag1 Ba1 59.129(18) 2 2 ?
Se2 Ag1 Ba1 63.162(18) 6_557 2 ?
Se1 Ag1 Ba1 142.104(12) 6_556 2 ?
Ag1 Ag1 Ba1 104.211(13) 5_556 2 ?
Ag1 Ag1 Ba1 168.73(3) 5_566 2 ?
Ba1 Ag1 Ba1 106.484(16) . 2 ?
Ba1 Ag1 Ba1 69.440(15) 2_565 2 ?
Se1 Ag1 Ba1 152.39(2) 2_565 5_556 ?
Se1 Ag1 Ba1 85.110(16) 2 5_556 ?
Se2 Ag1 Ba1 62.939(16) 6_557 5_556 ?
Se1 Ag1 Ba1 58.484(16) 6_556 5_556 ?
Ag1 Ag1 Ba1 61.114(18) 5_556 5_556 ?
Ag1 Ag1 Ba1 104.42(3) 5_566 5_556 ?
Ba1 Ag1 Ba1 126.793(16) . 5_556 ?
Ba1 Ag1 Ba1 126.101(19) 2_565 5_556 ?
Ba1 Ag1 Ba1 86.739(11) 2 5_556 ?
Se1 Ag1 Ba1 85.110(16) 2_565 5_566 ?
Se1 Ag1 Ba1 152.39(2) 2 5_566 ?
Se2 Ag1 Ba1 62.939(16) 6_557 5_566 ?
Se1 Ag1 Ba1 58.484(16) 6_556 5_566 ?
Ag1 Ag1 Ba1 104.42(3) 5_556 5_566 ?
Ag1 Ag1 Ba1 61.114(18) 5_566 5_566 ?
Ba1 Ag1 Ba1 126.793(16) . 5_566 ?
Ba1 Ag1 Ba1 86.739(11) 2_565 5_566 ?
Ba1 Ag1 Ba1 126.101(19) 2 5_566 ?
Ba1 Ag1 Ba1 69.108(14) 5_556 5_566 ?
Se1 Ag2 Se2 107.16(3) . 6_556 ?
Se1 Ag2 Se2 104.73(2) . 2_564 ?
Se2 Ag2 Se2 116.278(18) 6_556 2_564 ?
Se1 Ag2 Se2 104.73(2) . 2_554 ?
Se2 Ag2 Se2 116.278(18) 6_556 2_554 ?
Se2 Ag2 Se2 106.47(3) 2_564 2_554 ?
Se1 Ag2 Ag2 121.34(2) . 5 ?
Se2 Ag2 Ag2 58.35(2) 6_556 5 ?
Se2 Ag2 Ag2 133.43(3) 2_564 5 ?
Se2 Ag2 Ag2 57.929(17) 2_554 5 ?
Se1 Ag2 Ag2 121.34(2) . 5_565 ?
Se2 Ag2 Ag2 58.35(2) 6_556 5_565 ?
Se2 Ag2 Ag2 57.929(17) 2_564 5_565 ?
Se2 Ag2 Ag2 133.43(3) 2_554 5_565 ?
Ag2 Ag2 Ag2 99.02(3) 5 5_565 ?
Se1 Ag2 Ba1 64.434(19) . . ?
Se2 Ag2 Ba1 171.59(3) 6_556 . ?
Se2 Ag2 Ba1 67.726(17) 2_564 . ?
Se2 Ag2 Ba1 67.726(17) 2_554 . ?
Ag2 Ag2 Ba1 125.10(2) 5 . ?
Ag2 Ag2 Ba1 125.10(2) 5_565 . ?
Se1 Ag2 Ba1 158.73(2) . 6_556 ?
Se2 Ag2 Ba1 94.12(2) 6_556 6_556 ?
Se2 Ag2 Ba1 64.306(16) 2_564 6_556 ?
Se2 Ag2 Ba1 64.306(16) 2_554 6_556 ?
Ag2 Ag2 Ba1 69.89(2) 5 6_556 ?
Ag2 Ag2 Ba1 69.89(2) 5_565 6_556 ?
Ba1 Ag2 Ba1 94.296(15) . 6_556 ?
Se1 Ag2 Ba1 59.243(15) . 2_554 ?
Se2 Ag2 Ba1 62.410(15) 6_556 2_554 ?
Se2 Ag2 Ba1 159.280(19) 2_564 2_554 ?
Se2 Ag2 Ba1 91.211(14) 2_554 2_554 ?
Ag2 Ag2 Ba1 65.314(19) 5 2_554 ?
Ag2 Ag2 Ba1 116.76(3) 5_565 2_554 ?
Ba1 Ag2 Ba1 111.036(13) . 2_554 ?
Ba1 Ag2 Ba1 135.208(11) 6_556 2_554 ?
Se1 Ag2 Ba1 59.243(15) . 2_564 ?
Se2 Ag2 Ba1 62.410(15) 6_556 2_564 ?
Se2 Ag2 Ba1 91.211(14) 2_564 2_564 ?
Se2 Ag2 Ba1 159.280(19) 2_554 2_564 ?
Ag2 Ag2 Ba1 116.76(3) 5 2_564 ?
Ag2 Ag2 Ba1 65.314(19) 5_565 2_564 ?
Ba1 Ag2 Ba1 111.036(13) . 2_564 ?
Ba1 Ag2 Ba1 135.208(11) 6_556 2_564 ?
Ba1 Ag2 Ba1 69.584(13) 2_554 2_564 ?
Ag1 Se1 Ag1 117.80(4) 2_564 2_554 ?
Ag1 Se1 Ag2 113.57(2) 2_564 . ?
Ag1 Se1 Ag2 113.57(2) 2_554 . ?
Ag1 Se1 Ag1 79.99(2) 2_564 6_656 ?
Ag1 Se1 Ag1 79.99(2) 2_554 6_656 ?
Ag2 Se1 Ag1 148.93(3) . 6_656 ?
Ag1 Se1 Ba1 79.95(2) 2_564 . ?
Ag1 Se1 Ba1 79.95(2) 2_554 . ?
Ag2 Se1 Ba1 70.481(19) . . ?
Ag1 Se1 Ba1 140.59(3) 6_656 . ?
Ag1 Se1 Ba1 151.19(3) 2_564 2_554 ?
Ag1 Se1 Ba1 76.215(17) 2_554 2_554 ?
Ag2 Se1 Ba1 78.544(17) . 2_554 ?
Ag1 Se1 Ba1 77.991(18) 6_656 2_554 ?
Ba1 Se1 Ba1 128.636(13) . 2_554 ?
Ag1 Se1 Ba1 76.215(17) 2_564 2_564 ?
Ag1 Se1 Ba1 151.19(3) 2_554 2_564 ?
Ag2 Se1 Ba1 78.544(17) . 2_564 ?
Ag1 Se1 Ba1 77.991(18) 6_656 2_564 ?
Ba1 Se1 Ba1 128.636(13) . 2_564 ?
Ba1 Se1 Ba1 81.198(17) 2_554 2_564 ?
Ag1 Se2 Ag2 142.60(3) 6_657 6_656 ?
Ag1 Se2 Ag2 126.610(15) 6_657 2 ?
Ag2 Se2 Ag2 63.722(18) 6_656 2 ?
Ag1 Se2 Ag2 126.610(15) 6_657 2_565 ?
Ag2 Se2 Ag2 63.722(18) 6_656 2_565 ?
Ag2 Se2 Ag2 106.47(3) 2 2_565 ?
Ag1 Se2 Ba1 76.381(19) 6_657 5_666 ?
Ag2 Se2 Ba1 74.494(16) 6_656 5_666 ?
Ag2 Se2 Ba1 132.50(2) 2 5_666 ?
Ag2 Se2 Ba1 71.438(14) 2_565 5_666 ?
Ag1 Se2 Ba1 76.381(19) 6_657 5_656 ?
Ag2 Se2 Ba1 74.494(16) 6_656 5_656 ?
Ag2 Se2 Ba1 71.438(14) 2 5_656 ?
Ag2 Se2 Ba1 132.50(2) 2_565 5_656 ?
Ba1 Se2 Ba1 76.687(16) 5_666 5_656 ?
Ag1 Se2 Ba1 76.736(18) 6_657 2 ?
Ag2 Se2 Ba1 129.645(16) 6_656 2 ?
Ag2 Se2 Ba1 66.539(15) 2 2 ?
Ag2 Se2 Ba1 126.52(2) 2_565 2 ?
Ba1 Se2 Ba1 153.12(2) 5_666 2 ?
Ba1 Se2 Ba1 97.052(9) 5_656 2 ?
Ag1 Se2 Ba1 76.736(18) 6_657 2_565 ?
Ag2 Se2 Ba1 129.645(16) 6_656 2_565 ?
Ag2 Se2 Ba1 126.52(2) 2 2_565 ?
Ag2 Se2 Ba1 66.539(15) 2_565 2_565 ?
Ba1 Se2 Ba1 97.052(9) 5_666 2_565 ?
Ba1 Se2 Ba1 153.12(2) 5_656 2_565 ?
Ba1 Se2 Ba1 76.621(15) 2 2_565 ?

loop_
_geom_bond_atom_site_label_1
_geom_bond_atom_site_label_2
_geom_bond_distance
_geom_bond_site_symmetry_2
_geom_bond_publ_flag
Ba1 Se1 3.2779(7) . ?
Ba1 Se1 3.2912(6) 2_565 ?
Ba1 Se1 3.2912(6) 2 ?
Ba1 Ag2 3.4249(7) . ?
Ba1 Se2 3.4525(6) 5_666 ?
Ba1 Se2 3.4525(6) 5_656 ?
Ba1 Se2 3.4549(6) 2_554 ?
Ba1 Se2 3.4549(5) 2_564 ?
Ba1 Ag1 3.6284(8) . ?
Ba1 Ag2 3.6319(7) 6_656 ?
Ag1 Se1 2.5013(5) 2_565 ?
Ag1 Se1 2.5013(5) 2 ?
Ag1 Se2 2.5106(9) 6_557 ?
Ag1 Se1 2.6588(9) 6_556 ?
Ag1 Ag1 3.3185(11) 5_556 ?
Ag1 Ag1 3.3185(11) 5_566 ?
Ag2 Se1 2.5732(8) . ?
Ag2 Se2 2.6615(8) 6_556 ?
Ag2 Se2 2.6736(5) 2_564 ?
Ag2 Se2 2.6736(5) 2_554 ?
Ag2 Ag2 2.8162(7) 5 ?
Ag2 Ag2 2.8162(7) 5_565 ?
